data_7211330
loop_
_publ_author_name
'Tong, Yu-Zhang'
'Wang, Qing-Lun'
'Su, Cheng-Yun'
'Ma, Yue'
'Ren, Shi'
'Xu, Gong-Feng'
'Yang, Guang-Ming'
'Cheng, Peng'
'Liao, Dai-Zheng'

_publ_section_title
;
 Nine cyanide-bridged bimetallic magnetic chains derived from
 octacyanomolybdate(v) and lanthanide(iii) building blocks
;
_journal_issue 46
_journal_name_full CrystEngComm
_journal_page_first 9906
_journal_paper_doi 10.1039/c3ce41048j
_journal_volume 15
_journal_year 2013
_chemical_formula_sum 'C26 H42 Mo N14 O6 Tm'
_chemical_formula_weight 911.61
_chemical_name_systematic
;
?
;
_space_group_IT_number 14
_symmetry_cell_setting monoclinic
_symmetry_space_group_name_Hall '-P 2ybc'
_symmetry_space_group_name_H-M 'P 1 21/c 1'
_atom_sites_solution_hydrogens geom
_atom_sites_solution_primary direct
_atom_sites_solution_secondary difmap
_audit_creation_method SHELXL-97
_cell_angle_alpha 90.00
_cell_angle_beta 91.21(3)
_cell_angle_gamma 90.00
_cell_formula_units_Z 4
_cell_length_a 16.405(3)
_cell_length_b 10.957(2)
_cell_length_c 21.382(4)
_cell_measurement_temperature 293(2)
_cell_measurement_theta_max 25.01
_cell_measurement_theta_min 1.24
_cell_volume 3842.5(12)
_computing_cell_refinement 'Bruker XSCANS'
_computing_data_collection 'Bruker XSCANS'
_computing_data_reduction 'Bruker SHELXTL'
_computing_molecular_graphics 'Bruker SHELXTL'
_computing_publication_material 'Bruker SHELXTL'
_computing_structure_refinement 'SHELXL-97 (Sheldrick, 1997)'
_computing_structure_solution 'SHELXS-97 (Sheldrick, 1990)'
_diffrn_ambient_temperature 293(2)
_diffrn_measured_fraction_theta_full 1.000
_diffrn_measured_fraction_theta_max 1.000
_diffrn_measurement_device_type 'Bruker P4'
_diffrn_measurement_method '\w scans'
_diffrn_radiation_monochromator graphite
_diffrn_radiation_source 'fine-focus sealed tube'
_diffrn_radiation_type MoK\a
_diffrn_radiation_wavelength 0.71073
_diffrn_reflns_av_R_equivalents 0.0820
_diffrn_reflns_av_sigmaI/netI 0.0693
_diffrn_reflns_limit_h_max 17
_diffrn_reflns_limit_h_min -19
_diffrn_reflns_limit_k_max 12
_diffrn_reflns_limit_k_min -13
_diffrn_reflns_limit_l_max 25
_diffrn_reflns_limit_l_min -25
_diffrn_reflns_number 26139
_diffrn_reflns_theta_full 25.01
_diffrn_reflns_theta_max 25.01
_diffrn_reflns_theta_min 1.24
_exptl_absorpt_coefficient_mu 2.675
_exptl_absorpt_correction_T_max 0.7396
_exptl_absorpt_correction_T_min 0.5907
_exptl_absorpt_correction_type multi-scan
_exptl_absorpt_process_details SADABS
_exptl_crystal_colour yellow
_exptl_crystal_density_diffrn 1.576
_exptl_crystal_density_meas ?
_exptl_crystal_density_method 'not measured'
_exptl_crystal_description block
_exptl_crystal_F_000 1819
_exptl_crystal_size_max 0.22
_exptl_crystal_size_mid 0.16
_exptl_crystal_size_min 0.12
_refine_diff_density_max 1.529
_refine_diff_density_min -1.635
_refine_diff_density_rms 0.227
_refine_ls_extinction_method none
_refine_ls_goodness_of_fit_ref 1.190
_refine_ls_hydrogen_treatment constr
_refine_ls_matrix_type full
_refine_ls_number_parameters 445
_refine_ls_number_reflns 6777
_refine_ls_number_restraints 109
_refine_ls_restrained_S_all 1.212
_refine_ls_R_factor_all 0.0917
_refine_ls_R_factor_gt 0.0712
_refine_ls_shift/su_max 0.029
_refine_ls_shift/su_mean 0.001
_refine_ls_structure_factor_coef Fsqd
_refine_ls_weighting_details 'calc w=1/[\s^2^(Fo^2^)+(0.0720P)^2^+16.0280P] where P=(Fo^2^+2Fc^2^)/3'
_refine_ls_weighting_scheme calc
_refine_ls_wR_factor_gt 0.1652
_refine_ls_wR_factor_ref 0.1824
_reflns_number_gt 5618
_reflns_number_total 6777
_reflns_threshold_expression >2sigma(I)
_cod_data_source_file c3ce41048j.txt
_cod_data_source_block shelxl3
_cod_depositor_comments
;
The following automatic conversions were performed:

'_symmetry_cell_setting' value 'Monoclinic' changed to 'monoclinic'
according to /home/saulius/struct/CIF-dictionaries/cif_core.dic
dictionary named 'cif_core.dic' version 2.4.2 from 2011-04-26.

Automatic conversion script
Id: cif_fix_values 1891 2012-01-12 08:04:46Z andrius 

The following automatic conversions were performed:

'_exptl_crystal_density_meas' value 'none' was changed to '?' - the
value is perceived as not measured.

Automatic conversion script
Id: cif_fix_values 3008 2015-01-20 13:52:24Z robertas 
;
_cod_original_sg_symbol_H-M P21/c
_cod_database_code 7211330

loop_
_symmetry_equiv_pos_as_xyz
'x, y, z'
'-x, y+1/2, -z+1/2'
'-x, -y, -z'
'x, -y-1/2, z-1/2'

loop_
_atom_site_label
_atom_site_type_symbol
_atom_site_fract_x
_atom_site_fract_y
_atom_site_fract_z
_atom_site_U_iso_or_equiv
_atom_site_adp_type
_atom_site_occupancy
_atom_site_symmetry_multiplicity
_atom_site_calc_flag
_atom_site_refinement_flags
C1 C 0.3328(8) -0.2717(10) 0.2185(6) 0.054(3) Uani 1 1 d .
C2 C 0.1682(7) -0.2700(10) 0.2170(6) 0.049(3) Uani 1 1 d .
C3 C 0.2579(6) -0.0857(10) 0.1672(5) 0.038(2) Uani 1 1 d .
C4 C 0.1385(8) -0.1915(11) 0.1020(6) 0.059(3) Uani 1 1 d .
C5 C 0.2952(9) -0.1718(12) 0.0600(6) 0.062(3) Uani 1 1 d .
C6 C 0.2049(8) -0.3873(11) 0.0613(6) 0.055(3) Uani 1 1 d .
C7 C 0.3607(8) -0.3580(11) 0.1075(6) 0.057(3) Uani 1 1 d .
C8 C 0.2416(6) -0.4606(9) 0.1720(4) 0.035(2) Uani 1 1 d .
C9 C 0.2846(9) 0.0056(12) 0.3245(6) 0.070(4) Uani 1 1 d .
H9 H 0.2535 -0.0435 0.2977 0.084 Uiso 1 1 calc R
C10 C 0.1960(9) 0.3325(14) 0.3597(8) 0.076(4) Uani 1 1 d .
H10 H 0.1801 0.2557 0.3734 0.091 Uiso 1 1 calc R
C11 C 0.1232(7) 0.2857(10) 0.1005(5) 0.049(3) Uani 1 1 d .
H11 H 0.1557 0.3501 0.0875 0.059 Uiso 1 1 calc R
C12 C 0.0879(7) 0.0561(10) 0.2427(6) 0.048(3) Uani 1 1 d .
H12 H 0.0943 0.0301 0.2017 0.057 Uiso 1 1 calc R
C13 C 0.0262(10) 0.3418(14) 0.0180(8) 0.097(6) Uani 1 1 d .
H13A H 0.0683 0.3981 0.0069 0.146 Uiso 1 1 calc R
H13B H -0.0212 0.3864 0.0303 0.146 Uiso 1 1 calc R
H13C H 0.0126 0.2914 -0.0174 0.146 Uiso 1 1 calc R
C14 C -0.0006(9) 0.1677(16) 0.0884(9) 0.101(6) Uani 1 1 d .
H14A H 0.0300 0.0945 0.0966 0.152 Uiso 1 1 calc R
H14B H -0.0397 0.1530 0.0552 0.152 Uiso 1 1 calc R
H14C H -0.0284 0.1917 0.1255 0.152 Uiso 1 1 calc R
C15 C -0.0316(8) -0.0723(13) 0.2450(8) 0.082(5) Uani 1 1 d .
H15A H -0.0179 -0.0839 0.2020 0.122 Uiso 1 1 calc R
H15B H -0.0858 -0.0397 0.2472 0.122 Uiso 1 1 calc R
H15C H -0.0290 -0.1491 0.2665 0.122 Uiso 1 1 calc R
C16 C 0.0135(10) 0.0517(17) 0.3388(8) 0.096(5) Uani 1 1 d .
H16A H 0.0422 -0.0024 0.3668 0.145 Uiso 1 1 calc R
H16B H -0.0437 0.0495 0.3474 0.145 Uiso 1 1 calc R
H16C H 0.0336 0.1333 0.3445 0.145 Uiso 1 1 calc R
C17 C 0.3508(17) 0.034(2) 0.4238(10) 0.173(12) Uani 1 1 d .
H17A H 0.3978 0.0694 0.4048 0.260 Uiso 1 1 calc R
H17B H 0.3679 -0.0152 0.4588 0.260 Uiso 1 1 calc R
H17C H 0.3157 0.0981 0.4380 0.260 Uiso 1 1 calc R
C18 C 0.2824(13) -0.1620(16) 0.3954(9) 0.118(7) Uani 1 1 d .
H18A H 0.2502 -0.1579 0.4322 0.177 Uiso 1 1 calc R
H18B H 0.3300 -0.2108 0.4037 0.177 Uiso 1 1 calc R
H18C H 0.2509 -0.1981 0.3619 0.177 Uiso 1 1 calc R
C19 C 0.1638(16) 0.406(2) 0.4629(9) 0.150(10) Uani 1 1 d .
H19A H 0.1058 0.4178 0.4620 0.225 Uiso 1 1 calc R
H19B H 0.1890 0.4647 0.4903 0.225 Uiso 1 1 calc R
H19C H 0.1760 0.3250 0.4777 0.225 Uiso 1 1 calc R
C20 C 0.2176(13) 0.5387(14) 0.3840(8) 0.109(7) Uani 1 1 d .
H20A H 0.2716 0.5377 0.3675 0.164 Uiso 1 1 calc R
H20B H 0.2168 0.5896 0.4205 0.164 Uiso 1 1 calc R
H20C H 0.1800 0.5702 0.3529 0.164 Uiso 1 1 calc R
C21 C 0.3556(13) 0.1964(19) 0.0928(10) 0.111(4) Uani 1 1 d U
H21 H 0.3354 0.1189 0.0837 0.134 Uiso 1 1 calc R
C22 C 0.4254(17) 0.141(3) 0.0088(13) 0.179(8) Uani 1 1 d U
H22A H 0.3941 0.1600 -0.0284 0.268 Uiso 1 1 calc R
H22B H 0.4090 0.0628 0.0244 0.268 Uiso 1 1 calc R
H22C H 0.4823 0.1389 -0.0008 0.268 Uiso 1 1 calc R
C23 C 0.4740(16) 0.315(2) 0.0567(14) 0.195(9) Uani 1 1 d DU
H23A H 0.4614 0.3727 0.0887 0.292 Uiso 1 1 calc R
H23B H 0.4781 0.3559 0.0173 0.292 Uiso 1 1 calc R
H23C H 0.5248 0.2755 0.0670 0.292 Uiso 1 1 calc R
C24 C 0.5206(13) 0.521(2) 0.2553(10) 0.133(7) Uani 1 1 d U
H24A H 0.4986 0.5435 0.2149 0.200 Uiso 1 1 calc R
H24B H 0.5742 0.4877 0.2508 0.200 Uiso 1 1 calc R
H24C H 0.5237 0.5926 0.2814 0.200 Uiso 1 1 calc R
C25 C 0.4875(14) 0.408(2) 0.3443(11) 0.149(7) Uani 1 1 d U
H25A H 0.4588 0.4637 0.3706 0.223 Uiso 1 1 calc R
H25B H 0.5451 0.4168 0.3516 0.223 Uiso 1 1 calc R
H25C H 0.4715 0.3259 0.3537 0.223 Uiso 1 1 calc R
C26 C 0.4150(10) 0.3856(16) 0.2473(9) 0.090(3) Uani 1 1 d U
H26 H 0.4082 0.4269 0.2095 0.108 Uiso 1 1 calc R
Mo1 Mo 0.24982(6) -0.27461(8) 0.13834(4) 0.0361(2) Uani 1 1 d .
N1 N 0.3202(10) -0.1177(12) 0.0190(6) 0.097(5) Uani 1 1 d .
N2 N 0.3736(8) -0.2677(11) 0.2629(6) 0.079(4) Uani 1 1 d .
N3 N 0.4206(8) -0.3985(14) 0.0923(7) 0.099(4) Uani 1 1 d .
N4 N 0.2390(5) -0.5599(8) 0.1866(4) 0.040(2) Uani 1 1 d .
N5 N 0.1816(8) -0.4470(10) 0.0210(5) 0.079(4) Uani 1 1 d .
N6 N 0.1285(8) -0.2658(10) 0.2611(6) 0.073(3) Uani 1 1 d .
N7 N 0.0791(8) -0.1451(12) 0.0864(6) 0.086(4) Uani 1 1 d .
N8 N 0.2603(5) 0.0141(7) 0.1821(4) 0.040(2) Uani 1 1 d .
N9 N 0.3066(8) -0.0420(10) 0.3779(5) 0.073(3) Uani 1 1 d .
N10 N 0.1950(7) 0.4207(11) 0.3999(5) 0.071(3) Uani 1 1 d .
N11 N 0.0550(6) 0.2650(9) 0.0699(5) 0.057(3) Uani 1 1 d .
N12 N 0.0262(6) 0.0132(9) 0.2744(5) 0.056(3) Uani 1 1 d .
N13 N 0.4124(11) 0.2274(16) 0.0526(8) 0.113(4) Uani 1 1 d DU
N14 N 0.4690(7) 0.4331(12) 0.2832(6) 0.079(3) Uani 1 1 d U
O1 O 0.1378(4) 0.1300(7) 0.2652(3) 0.0494(19) Uani 1 1 d .
O2 O 0.1471(5) 0.2248(6) 0.1457(4) 0.0481(19) Uani 1 1 d .
O3 O 0.2162(5) 0.3419(7) 0.3049(4) 0.058(2) Uani 1 1 d .
O4 O 0.3005(5) 0.1084(7) 0.3059(4) 0.054(2) Uani 1 1 d .
O5 O 0.3741(6) 0.3047(8) 0.2515(5) 0.078(3) Uani 1 1 d U
O6 O 0.3263(6) 0.2333(9) 0.1320(5) 0.078(3) Uani 1 1 d U
Tm1 Tm 0.25092(3) 0.22364(4) 0.22148(2) 0.03412(18) Uani 1 1 d .

loop_
_atom_site_aniso_label
_atom_site_aniso_U_11
_atom_site_aniso_U_22
_atom_site_aniso_U_33
_atom_site_aniso_U_23
_atom_site_aniso_U_13
_atom_site_aniso_U_12
C1 0.063(8) 0.037(6) 0.062(8) -0.009(6) -0.003(6) 0.006(6)
C2 0.046(7) 0.040(6) 0.061(8) 0.004(6) -0.001(6) 0.011(5)
C3 0.041(6) 0.032(6) 0.042(6) 0.007(5) 0.003(4) -0.004(5)
C4 0.058(8) 0.047(7) 0.072(8) -0.009(6) -0.026(6) 0.011(6)
C5 0.097(10) 0.040(7) 0.049(7) 0.004(6) 0.001(7) 0.004(7)
C6 0.074(9) 0.039(7) 0.050(7) 0.003(6) -0.002(6) -0.008(6)
C7 0.064(8) 0.051(8) 0.058(8) 0.004(6) 0.020(6) 0.000(6)
C8 0.044(6) 0.026(6) 0.036(5) -0.001(4) 0.001(4) -0.003(4)
C9 0.093(11) 0.050(9) 0.068(9) 0.013(7) 0.014(7) 0.022(7)
C10 0.086(11) 0.054(9) 0.089(12) 0.013(8) 0.009(8) -0.017(8)
C11 0.060(7) 0.034(6) 0.052(7) 0.008(5) -0.016(6) -0.009(5)
C12 0.043(6) 0.043(7) 0.058(7) 0.008(5) 0.008(5) -0.004(5)
C13 0.115(13) 0.070(10) 0.104(12) 0.026(9) -0.066(11) -0.006(10)
C14 0.066(10) 0.106(14) 0.130(15) 0.007(12) -0.026(10) -0.034(10)
C15 0.042(7) 0.063(9) 0.140(14) 0.001(9) 0.014(8) -0.019(7)
C16 0.079(11) 0.116(14) 0.096(12) -0.005(11) 0.042(9) -0.018(10)
C17 0.24(3) 0.16(2) 0.118(18) 0.044(16) -0.071(19) -0.09(2)
C18 0.18(2) 0.076(12) 0.095(13) 0.029(11) 0.015(13) 0.001(13)
C19 0.23(3) 0.124(19) 0.095(15) -0.010(14) 0.052(16) -0.031(18)
C20 0.17(2) 0.051(10) 0.102(14) 0.017(9) -0.018(13) -0.014(11)
C21 0.113(7) 0.112(6) 0.110(7) 0.000(6) 0.028(6) -0.004(6)
C22 0.185(11) 0.172(11) 0.180(11) -0.010(9) 0.015(9) 0.003(9)
C23 0.195(12) 0.189(12) 0.200(12) -0.006(9) 0.009(9) -0.005(9)
C24 0.120(9) 0.128(10) 0.152(10) 0.017(8) 0.009(8) 0.012(8)
C25 0.143(10) 0.163(10) 0.140(10) -0.001(8) -0.001(8) 0.005(8)
C26 0.073(6) 0.084(6) 0.113(6) -0.007(6) -0.013(5) -0.016(5)
Mo1 0.0491(5) 0.0192(4) 0.0399(5) -0.0006(4) 0.0002(4) 0.0000(4)
N1 0.168(14) 0.066(8) 0.057(8) 0.019(7) 0.024(8) -0.017(9)
N2 0.081(8) 0.080(9) 0.073(8) -0.017(6) -0.037(7) 0.016(7)
N3 0.076(9) 0.113(12) 0.109(11) 0.013(9) 0.033(8) 0.023(8)
N4 0.051(5) 0.026(5) 0.044(5) 0.003(4) 0.003(4) -0.006(4)
N5 0.130(11) 0.052(7) 0.055(7) -0.010(6) -0.015(7) -0.030(7)
N6 0.081(8) 0.060(7) 0.078(8) 0.003(6) 0.029(7) 0.014(6)
N7 0.085(9) 0.077(9) 0.094(9) -0.006(7) -0.035(7) 0.018(7)
N8 0.042(5) 0.017(5) 0.059(6) -0.001(4) 0.003(4) -0.002(4)
N9 0.108(9) 0.054(7) 0.057(7) 0.024(6) -0.006(6) -0.006(6)
N10 0.093(9) 0.071(8) 0.050(6) -0.020(6) 0.010(6) -0.006(6)
N11 0.058(6) 0.044(6) 0.069(7) -0.002(5) -0.025(5) 0.005(5)
N12 0.048(6) 0.046(6) 0.074(7) 0.005(5) 0.011(5) -0.007(5)
N13 0.117(7) 0.118(7) 0.106(7) -0.012(6) 0.042(6) -0.014(6)
N14 0.058(5) 0.082(6) 0.095(6) -0.002(5) -0.013(5) -0.015(5)
O1 0.044(4) 0.049(5) 0.056(5) 0.000(4) 0.013(3) -0.015(4)
O2 0.049(5) 0.037(4) 0.058(5) 0.008(4) -0.014(4) -0.007(3)
O3 0.083(6) 0.043(5) 0.049(5) -0.008(4) 0.005(4) 0.002(4)
O4 0.067(5) 0.033(4) 0.060(5) 0.021(4) -0.013(4) -0.004(4)
O5 0.058(5) 0.058(5) 0.118(6) 0.013(5) -0.018(4) -0.026(4)
O6 0.085(5) 0.060(5) 0.090(6) -0.010(4) 0.053(5) 0.005(4)
Tm1 0.0345(3) 0.0209(3) 0.0471(3) 0.00069(19) 0.00133(18) -0.00252(18)

loop_
_atom_type_symbol
_atom_type_description
_atom_type_scat_dispersion_real
_atom_type_scat_dispersion_imag
_atom_type_scat_source
C C 0.0033 0.0016 'International Tables Vol C Tables 4.2.6.8 and 6.1.1.4'
H H 0.0000 0.0000 'International Tables Vol C Tables 4.2.6.8 and 6.1.1.4'
Mo Mo -1.6832 0.6857 'International Tables Vol C Tables 4.2.6.8 and 6.1.1.4'
N N 0.0061 0.0033 'International Tables Vol C Tables 4.2.6.8 and 6.1.1.4'
O O 0.0106 0.0060 'International Tables Vol C Tables 4.2.6.8 and 6.1.1.4'
Tm Tm -0.3139 5.2483 'International Tables Vol C Tables 4.2.6.8 and 6.1.1.4'

loop_
_geom_angle_atom_site_label_1
_geom_angle_atom_site_label_2
_geom_angle_atom_site_label_3
_geom_angle
_geom_angle_site_symmetry_3
N2 C1 Mo1 176.4(12) .
N6 C2 Mo1 176.1(12) .
N8 C3 Mo1 178.4(9) .
N7 C4 Mo1 175.9(12) .
N1 C5 Mo1 179.0(14) .
N5 C6 Mo1 179.6(13) .
N3 C7 Mo1 177.5(14) .
N4 C8 Mo1 176.2(9) .
O4 C9 N9 126.7(15) .
O4 C9 H9 116.6 .
N9 C9 H9 116.6 .
O3 C10 N10 125.4(14) .
O3 C10 H10 117.3 .
N10 C10 H10 117.3 .
O2 C11 N11 123.7(11) .
O2 C11 H11 118.2 .
N11 C11 H11 118.2 .
O1 C12 N12 122.8(11) .
O1 C12 H12 118.6 .
N12 C12 H12 118.6 .
N11 C13 H13A 109.5 .
N11 C13 H13B 109.5 .
H13A C13 H13B 109.5 .
N11 C13 H13C 109.5 .
H13A C13 H13C 109.5 .
H13B C13 H13C 109.5 .
N11 C14 H14A 109.5 .
N11 C14 H14B 109.5 .
H14A C14 H14B 109.5 .
N11 C14 H14C 109.5 .
H14A C14 H14C 109.5 .
H14B C14 H14C 109.5 .
N12 C15 H15A 109.5 .
N12 C15 H15B 109.5 .
H15A C15 H15B 109.5 .
N12 C15 H15C 109.5 .
H15A C15 H15C 109.5 .
H15B C15 H15C 109.5 .
N12 C16 H16A 109.5 .
N12 C16 H16B 109.5 .
H16A C16 H16B 109.5 .
N12 C16 H16C 109.5 .
H16A C16 H16C 109.5 .
H16B C16 H16C 109.5 .
N9 C17 H17A 109.5 .
N9 C17 H17B 109.5 .
H17A C17 H17B 109.5 .
N9 C17 H17C 109.5 .
H17A C17 H17C 109.5 .
H17B C17 H17C 109.5 .
N9 C18 H18A 109.5 .
N9 C18 H18B 109.5 .
H18A C18 H18B 109.5 .
N9 C18 H18C 109.5 .
H18A C18 H18C 109.5 .
H18B C18 H18C 109.5 .
N10 C19 H19A 109.5 .
N10 C19 H19B 109.5 .
H19A C19 H19B 109.5 .
N10 C19 H19C 109.5 .
H19A C19 H19C 109.5 .
H19B C19 H19C 109.5 .
N10 C20 H20A 109.5 .
N10 C20 H20B 109.5 .
H20A C20 H20B 109.5 .
N10 C20 H20C 109.5 .
H20A C20 H20C 109.5 .
H20B C20 H20C 109.5 .
O6 C21 N13 139(2) .
O6 C21 H21 110.5 .
N13 C21 H21 110.5 .
N13 C22 H22A 109.5 .
N13 C22 H22B 109.5 .
H22A C22 H22B 109.5 .
N13 C22 H22C 109.5 .
H22A C22 H22C 109.5 .
H22B C22 H22C 109.5 .
N13 C23 H23A 109.5 .
N13 C23 H23B 109.5 .
H23A C23 H23B 109.5 .
N13 C23 H23C 109.5 .
H23A C23 H23C 109.5 .
H23B C23 H23C 109.5 .
N14 C24 H24A 109.5 .
N14 C24 H24B 109.5 .
H24A C24 H24B 109.5 .
N14 C24 H24C 109.5 .
H24A C24 H24C 109.5 .
H24B C24 H24C 109.5 .
N14 C25 H25A 109.5 .
N14 C25 H25B 109.5 .
H25A C25 H25B 109.5 .
N14 C25 H25C 109.5 .
H25A C25 H25C 109.5 .
H25B C25 H25C 109.5 .
O5 C26 N14 133.5(19) .
O5 C26 H26 113.2 .
N14 C26 H26 113.2 .
C7 Mo1 C3 116.5(4) .
C7 Mo1 C5 71.1(5) .
C3 Mo1 C5 72.7(4) .
C7 Mo1 C8 76.2(4) .
C3 Mo1 C8 144.0(4) .
C5 Mo1 C8 140.5(4) .
C7 Mo1 C1 74.2(5) .
C3 Mo1 C1 74.1(4) .
C5 Mo1 C1 112.6(5) .
C8 Mo1 C1 78.1(4) .
C7 Mo1 C4 141.2(5) .
C3 Mo1 C4 75.3(4) .
C5 Mo1 C4 78.8(5) .
C8 Mo1 C4 117.1(4) .
C1 Mo1 C4 141.9(5) .
C7 Mo1 C2 141.8(4) .
C3 Mo1 C2 78.0(4) .
C5 Mo1 C2 144.6(4) .
C8 Mo1 C2 73.8(4) .
C1 Mo1 C2 76.9(5) .
C4 Mo1 C2 74.9(5) .
C7 Mo1 C6 78.6(5) .
C3 Mo1 C6 141.0(4) .
C5 Mo1 C6 80.0(5) .
C8 Mo1 C6 72.2(4) .
C1 Mo1 C6 143.6(4) .
C4 Mo1 C6 72.4(5) .
C2 Mo1 C6 113.3(5) .
C8 N4 Tm1 173.2(8) 1_545
C3 N8 Tm1 173.1(8) .
C9 N9 C18 121.8(14) .
C9 N9 C17 118.9(13) .
C18 N9 C17 119.0(13) .
C10 N10 C20 121.7(14) .
C10 N10 C19 122.6(15) .
C20 N10 C19 115.5(14) .
C11 N11 C14 121.6(11) .
C11 N11 C13 122.7(11) .
C14 N11 C13 115.5(11) .
C12 N12 C16 120.6(11) .
C12 N12 C15 120.3(12) .
C16 N12 C15 119.1(11) .
C21 N13 C22 113(2) .
C21 N13 C23 131(2) .
C22 N13 C23 114(2) .
C26 N14 C25 129.3(17) .
C26 N14 C24 115.9(16) .
C25 N14 C24 114.6(16) .
C12 O1 Tm1 131.0(7) .
C11 O2 Tm1 140.0(7) .
C10 O3 Tm1 140.7(9) .
C9 O4 Tm1 132.5(9) .
C26 O5 Tm1 144.6(11) .
C21 O6 Tm1 154.6(15) .
O5 Tm1 O3 78.1(4) .
O5 Tm1 O6 74.2(4) .
O3 Tm1 O6 140.3(3) .
O5 Tm1 O2 145.4(3) .
O3 Tm1 O2 110.5(3) .
O6 Tm1 O2 79.6(4) .
O5 Tm1 O1 139.8(3) .
O3 Tm1 O1 73.9(3) .
O6 Tm1 O1 143.0(3) .
O2 Tm1 O1 72.8(3) .
O5 Tm1 O4 72.6(3) .
O3 Tm1 O4 78.0(3) .
O6 Tm1 O4 118.8(4) .
O2 Tm1 O4 141.2(3) .
O1 Tm1 O4 73.7(3) .
O5 Tm1 N8 113.5(3) .
O3 Tm1 N8 144.8(3) .
O6 Tm1 N8 73.7(3) .
O2 Tm1 N8 79.4(3) .
O1 Tm1 N8 77.4(3) .
O4 Tm1 N8 74.7(3) .
O5 Tm1 N4 77.2(3) 1_565
O3 Tm1 N4 71.0(3) 1_565
O6 Tm1 N4 75.4(3) 1_565
O2 Tm1 N4 74.6(3) 1_565
O1 Tm1 N4 118.7(3) 1_565
O4 Tm1 N4 140.3(3) 1_565
N8 Tm1 N4 142.5(3) 1_565

loop_
_geom_bond_atom_site_label_1
_geom_bond_atom_site_label_2
_geom_bond_distance
_geom_bond_site_symmetry_2
C1 N2 1.152(15) .
C1 Mo1 2.166(13) .
C2 N6 1.157(16) .
C2 Mo1 2.173(13) .
C3 N8 1.139(12) .
C3 Mo1 2.163(11) .
C4 N7 1.142(15) .
C4 Mo1 2.170(12) .
C5 N1 1.141(16) .
C5 Mo1 2.164(13) .
C6 N5 1.142(14) .
C6 Mo1 2.175(12) .
C7 N3 1.131(16) .
C7 Mo1 2.152(13) .
C8 N4 1.134(12) .
C8 Mo1 2.166(10) .
C9 O4 1.225(15) .
C9 N9 1.298(15) .
C9 H9 0.9300 .
C10 O3 1.228(16) .
C10 N10 1.294(18) .
C10 H10 0.9300 .
C11 O2 1.231(12) .
C11 N11 1.304(14) .
C11 H11 0.9300 .
C12 O1 1.241(12) .
C12 N12 1.317(14) .
C12 H12 0.9300 .
C13 N11 1.464(15) .
C13 H13A 0.9600 .
C13 H13B 0.9600 .
C13 H13C 0.9600 .
C14 N11 1.463(18) .
C14 H14A 0.9600 .
C14 H14B 0.9600 .
C14 H14C 0.9600 .
C15 N12 1.465(16) .
C15 H15A 0.9600 .
C15 H15B 0.9600 .
C15 H15C 0.9600 .
C16 N12 1.459(18) .
C16 H16A 0.9600 .
C16 H16B 0.9600 .
C16 H16C 0.9600 .
C17 N9 1.47(2) .
C17 H17A 0.9600 .
C17 H17B 0.9600 .
C17 H17C 0.9600 .
C18 N9 1.425(19) .
C18 H18A 0.9600 .
C18 H18B 0.9600 .
C18 H18C 0.9600 .
C19 N10 1.46(2) .
C19 H19A 0.9600 .
C19 H19B 0.9600 .
C19 H19C 0.9600 .
C20 N10 1.389(18) .
C20 H20A 0.9600 .
C20 H20B 0.9600 .
C20 H20C 0.9600 .
C21 O6 1.06(2) .
C21 N13 1.32(2) .
C21 H21 0.9300 .
C22 N13 1.35(3) .
C22 H22A 0.9600 .
C22 H22B 0.9600 .
C22 H22C 0.9600 .
C23 N13 1.393(10) .
C23 H23A 0.9600 .
C23 H23B 0.9600 .
C23 H23C 0.9600 .
C24 N14 1.42(2) .
C24 H24A 0.9600 .
C24 H24B 0.9600 .
C24 H24C 0.9600 .
C25 N14 1.36(2) .
C25 H25A 0.9600 .
C25 H25B 0.9600 .
C25 H25C 0.9600 .
C26 O5 1.117(17) .
C26 N14 1.272(17) .
C26 H26 0.9300 .
N4 Tm1 2.492(9) 1_545
N8 Tm1 2.452(8) .
O1 Tm1 2.333(7) .
O2 Tm1 2.326(7) .
O3 Tm1 2.286(8) .
O4 Tm1 2.335(7) .
O5 Tm1 2.286(8) .
O6 Tm1 2.302(9) .
Tm1 N4 2.493(9) 1_565

loop_
_geom_torsion_atom_site_label_1
_geom_torsion_atom_site_label_2
_geom_torsion_atom_site_label_3
_geom_torsion_atom_site_label_4
_geom_torsion
_geom_torsion_site_symmetry_4
N3 C7 Mo1 C3 19(30) .
N3 C7 Mo1 C5 77(29) .
N3 C7 Mo1 C8 -125(30) .
N3 C7 Mo1 C1 -44(29) .
N3 C7 Mo1 C4 118(29) .
N3 C7 Mo1 C2 -86(30) .
N3 C7 Mo1 C6 160(30) .
N8 C3 Mo1 C7 154(34) .
N8 C3 Mo1 C5 96(34) .
N8 C3 Mo1 C8 -102(34) .
N8 C3 Mo1 C1 -143(34) .
N8 C3 Mo1 C4 14(34) .
N8 C3 Mo1 C2 -64(34) .
N8 C3 Mo1 C6 49(34) .
N1 C5 Mo1 C7 -45(77) .
N1 C5 Mo1 C3 81(77) .
N1 C5 Mo1 C8 -81(77) .
N1 C5 Mo1 C1 18(77) .
N1 C5 Mo1 C4 159(77) .
N1 C5 Mo1 C2 117(77) .
N1 C5 Mo1 C6 -127(77) .
N4 C8 Mo1 C7 -40(14) .
N4 C8 Mo1 C3 -157(13) .
N4 C8 Mo1 C5 -6(14) .
N4 C8 Mo1 C1 -117(14) .
N4 C8 Mo1 C4 100(14) .
N4 C8 Mo1 C2 163(14) .
N4 C8 Mo1 C6 42(14) .
N2 C1 Mo1 C7 -176(19) .
N2 C1 Mo1 C3 60(19) .
N2 C1 Mo1 C5 123(19) .
N2 C1 Mo1 C8 -97(19) .
N2 C1 Mo1 C4 22(20) .
N2 C1 Mo1 C2 -21(19) .
N2 C1 Mo1 C6 -133(19) .
N7 C4 Mo1 C7 -166(18) .
N7 C4 Mo1 C3 -52(18) .
N7 C4 Mo1 C5 -127(18) .
N7 C4 Mo1 C8 92(18) .
N7 C4 Mo1 C1 -14(19) .
N7 C4 Mo1 C2 29(18) .
N7 C4 Mo1 C6 150(18) .
N6 C2 Mo1 C7 55(16) .
N6 C2 Mo1 C3 -63(16) .
N6 C2 Mo1 C5 -97(16) .
N6 C2 Mo1 C8 95(16) .
N6 C2 Mo1 C1 14(16) .
N6 C2 Mo1 C4 -140(16) .
N6 C2 Mo1 C6 157(16) .
N5 C6 Mo1 C7 40(100) .
N5 C6 Mo1 C3 158(100) .
N5 C6 Mo1 C5 112(100) .
N5 C6 Mo1 C8 -39(100) .
N5 C6 Mo1 C1 -2(100) .
N5 C6 Mo1 C4 -166(100) .
N5 C6 Mo1 C2 -102(100) .
Mo1 C8 N4 Tm1 79(16) 1_545
Mo1 C3 N8 Tm1 50(38) .
O4 C9 N9 C18 178.2(15) .
O4 C9 N9 C17 4(3) .
O3 C10 N10 C20 0(3) .
O3 C10 N10 C19 174.7(18) .
O2 C11 N11 C14 2(2) .
O2 C11 N11 C13 177.4(14) .
O1 C12 N12 C16 0.2(18) .
O1 C12 N12 C15 179.0(11) .
O6 C21 N13 C22 -179(3) .
O6 C21 N13 C23 20(5) .
O5 C26 N14 C25 -10(4) .
O5 C26 N14 C24 167(2) .
N12 C12 O1 Tm1 -179.1(8) .
N11 C11 O2 Tm1 -173.5(9) .
N10 C10 O3 Tm1 165.6(10) .
N9 C9 O4 Tm1 -168.0(10) .
N14 C26 O5 Tm1 151.0(16) .
N13 C21 O6 Tm1 -161(2) .
C26 O5 Tm1 O3 -84(2) .
C26 O5 Tm1 O6 67(2) .
C26 O5 Tm1 O2 25(3) .
C26 O5 Tm1 O1 -131(2) .
C26 O5 Tm1 O4 -165(2) .
C26 O5 Tm1 N8 131(2) .
C26 O5 Tm1 N4 -11(2) 1_565
C10 O3 Tm1 O5 -106.7(15) .
C10 O3 Tm1 O6 -153.2(14) .
C10 O3 Tm1 O2 108.3(15) .
C10 O3 Tm1 O1 44.1(14) .
C10 O3 Tm1 O4 -32.2(14) .
C10 O3 Tm1 N8 7.5(17) .
C10 O3 Tm1 N4 173.0(15) 1_565
C21 O6 Tm1 O5 120(4) .
C21 O6 Tm1 O3 167(3) .
C21 O6 Tm1 O2 -83(4) .
C21 O6 Tm1 O1 -41(4) .
C21 O6 Tm1 O4 60(4) .
C21 O6 Tm1 N8 -1(4) .
C21 O6 Tm1 N4 -160(4) 1_565
C11 O2 Tm1 O5 -13.0(15) .
C11 O2 Tm1 O3 85.9(13) .
C11 O2 Tm1 O6 -54.1(13) .
C11 O2 Tm1 O1 150.8(13) .
C11 O2 Tm1 O4 -177.8(11) .
C11 O2 Tm1 N8 -129.3(13) .
C11 O2 Tm1 N4 23.4(12) 1_565
C12 O1 Tm1 O5 -152.8(9) .
C12 O1 Tm1 O3 159.5(10) .
C12 O1 Tm1 O6 -2.1(12) .
C12 O1 Tm1 O2 41.5(9) .
C12 O1 Tm1 O4 -118.6(10) .
C12 O1 Tm1 N8 -41.2(9) .
C12 O1 Tm1 N4 102.4(10) 1_565
C9 O4 Tm1 O5 -159.9(12) .
C9 O4 Tm1 O3 118.9(12) .
C9 O4 Tm1 O6 -99.7(12) .
C9 O4 Tm1 O2 11.1(14) .
C9 O4 Tm1 O1 42.4(12) .
C9 O4 Tm1 N8 -38.7(12) .
C9 O4 Tm1 N4 158.0(11) 1_565
C3 N8 Tm1 O5 137(7) .
C3 N8 Tm1 O3 34(7) .
C3 N8 Tm1 O6 -159(7) .
C3 N8 Tm1 O2 -77(7) .
C3 N8 Tm1 O1 -2(7) .
C3 N8 Tm1 O4 74(7) .
C3 N8 Tm1 N4 -123(7) 1_565
